data_8100432
loop_
_publ_author_name
'Li, Xia '
'Zou, Ying-Quan'

_publ_section_title
;
Crystal structure of di(1,10-phenanthroline-N,N')di[\m-(2-furancarboxylato-
O,O')-\m-(2-furancarboxylato-O,O':O')]di(nitrato)diterbium(III), 
Tb~2~(NO~3~)~2~(C~5~H~3~O~3~)~4~(C~12~H~8~N~2~)~2~
;
_journal_issue 4
_journal_name_full 'Zeitschrift f\"ur Kristallographie - New Crystal Structures'
_journal_page_first 453
_journal_page_last 454
_journal_volume 218
_journal_year 2003
_chemical_formula_structural 'Tb2 (NO3)2(C5 H3 O3)4(C12 H8N2)2'
_chemical_formula_sum 'C22 H14 N3 O9 Tb'
_chemical_formula_weight 623.28
_space_group_IT_number 2
_symmetry_cell_setting triclinic
_symmetry_space_group_name_Hall '-P 1'
_symmetry_space_group_name_H-M 'P -1'
_cell_angle_alpha 81.201(6)
_cell_angle_beta 88.491(6)
_cell_angle_gamma 67.595(5)
_cell_formula_units_Z 2
_cell_length_a 10.383(3)
_cell_length_b 10.512(3)
_cell_length_c 11.001(3)
_cell_measurement_temperature 293(2)
_cell_volume 1096.4(6)
_diffrn_ambient_temperature 293(2)
_exptl_crystal_density_diffrn 1.888
_cod_depositor_comments
;
The following automatic conversions were performed:
'_symmetry_cell_setting' value 'Triclinic' changed to 'triclinic'
according to '/home/saulius/struct/CIF-dictionaries/cif_core.dic'
dictionary named 'cif_core.dic' version 2.4.1 from 2010-06-29.

Automatic conversion script
Id: cif_fix_enum 1527 2010-12-29 10:47:43Z saulius 
;
_cod_database_code 8100432

loop_
_symmetry_equiv_pos_as_xyz
'x, y, z'
'-x, -y, -z'

loop_
_atom_site_label
_atom_site_type_symbol
_atom_site_fract_x
_atom_site_fract_y
_atom_site_fract_z
_atom_site_U_iso_or_equiv
_atom_site_adp_type
_atom_site_occupancy
_atom_site_symmetry_multiplicity
_atom_site_Wyckoff_symbol
_atom_site_calc_flag
_atom_site_refinement_flags
_atom_site_disorder_assembly
_atom_site_disorder_group
Tb1 Tb 0.01391(3) 0.86697(2) 0.15173(2) 0.02800(8) Uani 1 2 i d . . .
N1 N 0.0244(4) 0.6166(4) 0.2029(4) 0.0369(10) Uani 1 2 i d . . .
N2 N -0.1134(4) 0.8146(4) 0.3424(4) 0.0372(10) Uani 1 2 i d . . .
N3 N 0.2113(5) 0.8172(6) 0.3504(5) 0.0495(13) Uani 1 2 i d . . .
O1 O -0.1301(3) 0.9948(3) -0.0617(3) 0.0372(9) Uani 1 2 i d . . .
O2 O -0.1853(3) 0.8429(3) 0.0657(4) 0.0423(9) Uani 1 2 i d . . .
O3 O -0.3780(4) 1.0722(4) -0.1937(4) 0.0644(12) Uani 1 2 i d . . .
O4 O 0.1433(3) 0.7586(3) -0.0054(3) 0.0389(9) Uani 1 2 i d . A .
O5 O 0.1484(3) 0.9096(3) -0.1712(3) 0.0380(9) Uani 1 2 i d . . .
O7 O 0.1081(4) 0.9306(4) 0.3314(4) 0.0519(10) Uani 1 2 i d . . .
O8 O 0.2216(4) 0.7292(4) 0.2794(4) 0.0485(10) Uani 1 2 i d . . .
O9 O 0.2984(5) 0.7906(5) 0.4349(4) 0.0781(15) Uani 1 2 i d . . .
C1 C 0.0947(6) 0.5182(5) 0.1337(6) 0.0503(15) Uani 1 2 i d . . .
H1 H 0.1504 0.5383 0.0723 0.060 Uiso 1 2 i calc R . .
C2 C 0.0867(7) 0.3865(5) 0.1513(6) 0.0617(18) Uani 1 2 i d . . .
H2 H 0.1348 0.3213 0.1011 0.074 Uiso 1 2 i calc R . .
C3 C 0.0079(7) 0.3552(6) 0.2423(6) 0.0583(18) Uani 1 2 i d . . .
H3 H 0.0029 0.2676 0.2559 0.070 Uiso 1 2 i calc R . .
C4 C -0.0656(6) 0.4549(6) 0.3151(6) 0.0504(16) Uani 1 2 i d . . .
C5 C -0.1479(7) 0.4287(7) 0.4141(7) 0.067(2) Uani 1 2 i d . . .
H5 H -0.1559 0.3426 0.4295 0.080 Uiso 1 2 i calc R . .
C6 C -0.2142(7) 0.5248(7) 0.4856(7) 0.065(2) Uani 1 2 i d . . .
H6 H -0.2659 0.5035 0.5502 0.079 Uiso 1 2 i calc R . .
C7 C -0.2069(6) 0.6589(6) 0.4644(6) 0.0511(16) Uani 1 2 i d . . .
C8 C -0.2713(6) 0.7616(7) 0.5369(6) 0.0583(17) Uani 1 2 i d . . .
H8 H -0.3260 0.7457 0.6012 0.070 Uiso 1 2 i calc R . .
C9 C -0.2545(6) 0.8845(6) 0.5143(5) 0.0535(16) Uani 1 2 i d . . .
H9A H -0.2961 0.9532 0.5631 0.064 Uiso 1 2 i calc R . .
C10 C -0.1735(6) 0.9059(6) 0.4160(5) 0.0477(15) Uani 1 2 i d . . .
H10 H -0.1613 0.9900 0.4018 0.057 Uiso 1 2 i calc R . .
C11 C -0.1269(5) 0.6897(5) 0.3673(5) 0.0353(12) Uani 1 2 i d . . .
C12 C -0.0545(5) 0.5856(5) 0.2920(5) 0.0381(13) Uani 1 2 i d . . .
C13 C -0.2103(5) 0.9318(5) -0.0293(5) 0.0323(12) Uani 1 2 i d . . .
C14 C -0.3341(5) 0.9589(5) -0.1046(5) 0.0382(13) Uani 1 2 i d . . .
C15 C -0.4203(6) 0.8903(6) -0.1026(6) 0.0592(18) Uani 1 2 i d . . .
H15 H -0.4139 0.8098 -0.0500 0.071 Uiso 1 2 i calc R . .
C16 C -0.5234(7) 0.9658(8) -0.1975(7) 0.073(2) Uani 1 2 i d . . .
H16 H -0.5967 0.9431 -0.2202 0.088 Uiso 1 2 i calc R . .
C17 C -0.4952(7) 1.0731(8) -0.2468(7) 0.082(2) Uani 1 2 i d . . .
H17 H -0.5484 1.1411 -0.3098 0.098 Uiso 1 2 i calc R . .
C18 C 0.1884(5) 0.7914(5) -0.1068(5) 0.0323(12) Uani 1 2 i d . . .
O6 O 0.3410(13) 0.5490(11) -0.0920(8) 0.068(3) Uani 0.64(2) 2 i d PGDU A 1
C19 C 0.2994(14) 0.6796(11) -0.1584(12) 0.040(5) Uani 0.64(2) 2 i d PGDU A 1
C20 C 0.3751(16) 0.6718(12) -0.2623(12) 0.049(4) Uani 0.64(2) 2 i d PGDU A 1
H20A H 0.3677 0.7458 -0.3238 0.059 Uiso 0.64(2) 2 i calc PR A 1
C21 C 0.4635(12) 0.5365(15) -0.2601(12) 0.069(4) Uani 0.64(2) 2 i d PGDU A 1
H21A H 0.5269 0.5020 -0.3198 0.082 Uiso 0.64(2) 2 i calc PR A 1
C22 C 0.4424(13) 0.4605(9) -0.1548(12) 0.090(5) Uani 0.64(2) 2 i d PGDU A 1
H22A H 0.4890 0.3652 -0.1302 0.108 Uiso 0.64(2) 2 i calc PR A 1
C22' C 0.387(3) 0.548(3) -0.111(2) 0.075(8) Uani 0.36(2) 2 i d PGDU A 2
H22B H 0.3845 0.5001 -0.0325 0.090 Uiso 0.36(2) 2 i calc PR A 2
C19' C 0.302(3) 0.682(2) -0.155(2) 0.041(9) Uani 0.36(2) 2 i d PGDU A 2
O6' O 0.338(2) 0.7128(18) -0.2727(19) 0.053(5) Uani 0.36(2) 2 i d PGDU A 2
C20' C 0.445(2) 0.598(3) -0.3011(19) 0.068(7) Uani 0.36(2) 2 i d PGDU A 2
H20B H 0.4896 0.5905 -0.3757 0.081 Uiso 0.36(2) 2 i calc PR A 2
C21' C 0.475(2) 0.496(2) -0.201(2) 0.065(7) Uani 0.36(2) 2 i d PGDU A 2
H21B H 0.5437 0.4068 -0.1952 0.078 Uiso 0.36(2) 2 i calc PRU A 2

loop_
_atom_site_aniso_label
_atom_site_aniso_U_11
_atom_site_aniso_U_22
_atom_site_aniso_U_33
_atom_site_aniso_U_23
_atom_site_aniso_U_13
_atom_site_aniso_U_12
Tb1 0.03103(14) 0.02515(12) 0.02911(14) -0.00467(10) 0.00298(10) -0.01210(10)
N1 0.050(3) 0.027(2) 0.035(3) -0.003(2) -0.003(2) -0.017(2)
N2 0.034(2) 0.045(2) 0.032(3) -0.004(2) 0.006(2) -0.016(2)
N3 0.058(4) 0.066(4) 0.035(3) 0.010(3) -0.010(3) -0.041(3)
O1 0.036(2) 0.0425(19) 0.043(2) -0.0079(18) 0.0026(18) -0.0256(17)
O2 0.039(2) 0.0392(19) 0.050(3) 0.0020(19) -0.0045(19) -0.0188(17)
O3 0.049(3) 0.079(3) 0.060(3) 0.003(3) -0.009(2) -0.023(2)
O4 0.052(2) 0.0262(17) 0.036(2) -0.0063(17) 0.0115(19) -0.0119(16)
O5 0.040(2) 0.0303(18) 0.040(2) -0.0049(18) 0.0068(18) -0.0096(16)
O7 0.054(3) 0.061(3) 0.047(3) -0.022(2) 0.003(2) -0.025(2)
O8 0.054(2) 0.036(2) 0.053(3) -0.002(2) -0.013(2) -0.0154(19)
O9 0.092(4) 0.103(4) 0.049(3) 0.020(3) -0.040(3) -0.057(3)
C1 0.067(4) 0.034(3) 0.050(4) -0.007(3) -0.002(3) -0.018(3)
C2 0.084(5) 0.030(3) 0.071(5) -0.010(3) -0.008(4) -0.020(3)
C3 0.072(4) 0.032(3) 0.073(5) 0.005(3) -0.023(4) -0.025(3)
C4 0.051(4) 0.047(3) 0.056(4) 0.014(3) -0.023(3) -0.028(3)
C5 0.075(5) 0.054(4) 0.084(6) 0.019(4) -0.022(4) -0.047(4)
C6 0.066(5) 0.073(4) 0.067(5) 0.026(4) -0.009(4) -0.050(4)
C7 0.036(3) 0.070(4) 0.046(4) 0.017(3) -0.011(3) -0.028(3)
C8 0.052(4) 0.086(5) 0.041(4) 0.003(4) 0.007(3) -0.036(4)
C9 0.053(4) 0.073(4) 0.035(4) -0.015(3) 0.012(3) -0.023(3)
C10 0.051(4) 0.057(4) 0.039(4) -0.008(3) 0.008(3) -0.026(3)
C11 0.036(3) 0.040(3) 0.034(3) 0.001(3) -0.010(3) -0.021(2)
C12 0.044(3) 0.034(3) 0.040(3) 0.009(3) -0.015(3) -0.023(3)
C13 0.030(3) 0.027(3) 0.041(3) -0.013(3) 0.006(3) -0.010(2)
C14 0.032(3) 0.042(3) 0.042(3) -0.005(3) 0.000(3) -0.015(3)
C15 0.049(4) 0.070(4) 0.073(5) -0.014(4) 0.008(4) -0.039(3)
C16 0.039(4) 0.120(6) 0.080(6) -0.036(5) 0.001(4) -0.043(4)
C17 0.042(4) 0.120(7) 0.069(5) -0.004(5) -0.028(4) -0.018(4)
C18 0.029(3) 0.037(3) 0.035(3) -0.013(3) 0.001(2) -0.013(2)
O6 0.074(7) 0.041(4) 0.058(5) -0.010(4) 0.019(4) 0.013(4)
C19 0.033(8) 0.038(8) 0.041(8) -0.018(8) 0.005(8) -0.002(8)
C20 0.041(7) 0.049(6) 0.052(6) -0.013(5) 0.018(5) -0.010(5)
C21 0.058(7) 0.061(9) 0.057(9) -0.009(8) 0.015(7) 0.011(6)
C22 0.096(10) 0.053(7) 0.077(10) -0.008(7) 0.032(8) 0.017(7)
C22' 0.059(14) 0.061(12) 0.070(13) -0.009(11) 0.024(11) 0.014(11)
C19' 0.037(14) 0.041(14) 0.046(14) -0.009(14) 0.007(14) -0.015(13)
O6' 0.032(9) 0.050(9) 0.067(10) -0.031(7) 0.015(7) 0.001(7)
C20' 0.052(12) 0.068(14) 0.075(15) -0.029(12) 0.030(11) -0.010(11)
C21' 0.052(11) 0.045(11) 0.059(15) -0.011(11) 0.011(11) 0.025(9)

loop_
_geom_bond_atom_site_label_1
_geom_bond_atom_site_label_2
_geom_bond_distance
_geom_bond_site_symmetry_2
_geom_bond_publ_flag
Tb1 O1 2.319(3) 2_575 ?
Tb1 O4 2.325(3) . ?
Tb1 O5 2.350(3) 2_575 ?
Tb1 O2 2.411(3) . ?
Tb1 O8 2.424(4) . ?
Tb1 O7 2.514(4) . ?
Tb1 N2 2.551(4) . ?
Tb1 N1 2.567(4) . ?
Tb1 O1 2.692(4) . ?
Tb1 N3 2.884(5) . ?
Tb1 C13 2.910(5) . ?
Tb1 Tb1 3.9534(11) 2_575 ?
N1 C12 1.342(6) . ?
N1 C1 1.348(6) . ?
N2 C10 1.311(6) . ?
N2 C11 1.359(6) . ?
N3 O9 1.238(6) . ?
N3 O7 1.255(6) . ?
N3 O8 1.272(6) . ?
O1 C13 1.262(5) . ?
O1 Tb1 2.319(3) 2_575 ?
O2 C13 1.250(6) . ?
O3 C14 1.357(6) . ?
O3 C17 1.360(7) . ?
O4 C18 1.249(6) . ?
O5 C18 1.254(6) . ?
O5 Tb1 2.350(3) 2_575 ?
C1 C2 1.402(7) . ?
C1 H1 0.9300 . ?
C2 C3 1.357(9) . ?
C2 H2 0.9300 . ?
C3 C4 1.392(8) . ?
C3 H3 0.9300 . ?
C4 C12 1.407(7) . ?
C4 C5 1.426(9) . ?
C5 C6 1.341(9) . ?
C5 H5 0.9300 . ?
C6 C7 1.424(8) . ?
C6 H6 0.9300 . ?
C7 C8 1.390(8) . ?
C7 C11 1.411(7) . ?
C8 C9 1.354(8) . ?
C8 H8 0.9300 . ?
C9 C10 1.396(7) . ?
C9 H9A 0.9300 . ?
C10 H10 0.9300 . ?
C11 C12 1.437(7) . ?
C13 C14 1.457(7) . ?
C14 C15 1.345(7) . ?
C15 C16 1.422(9) . ?
C15 H15 0.9300 . ?
C16 C17 1.307(9) . ?
C16 H16 0.9300 . ?
C17 H17 0.9300 . ?
C18 C19' 1.455(14) . ?
C18 C19 1.473(8) . ?
O6 C19 1.365(4) . ?
O6 C22 1.365(4) . ?
C19 C20 1.365(4) . ?
C20 C21 1.365(4) . ?
C20 H20A 0.9300 . ?
C21 C22 1.365(4) . ?
C21 H21A 0.9300 . ?
C22 H22A 0.9300 . ?
C22' C19' 1.365(5) . ?
C22' C21' 1.365(5) . ?
C22' H22B 0.9300 . ?
C19' O6' 1.366(5) . ?
O6' C20' 1.365(5) . ?
C20' C21' 1.365(5) . ?
C20' H20B 0.9300 . ?
C21' H21B 0.9300 . ?
